data_4127273
loop_
_publ_author_name
'Hamze, Rasha'
'Shi, Shuyang'
'Kapper, Savannah C.'
'Muthiah Ravinson, Daniel Sylvinson'
'Estergreen, Laura'
'Jung, Moon-Chul'
'Tadle, Abegail C.'
'Haiges, Ralf'
'Djurovich, Peter I.'
'Peltier, Jesse L.'
'Jazzar, Rodolphe'
'Bertrand, Guy'
'Bradforth, Stephen E.'
'Thompson, Mark E.'

_publ_section_title
;
 &quot;Quick-Silver&quot; from a Systematic Study of Highly Luminescent,
 Two-Coordinate, d<sup>10</sup> Coinage Metal Complexes.
;
_journal_issue 21
_journal_name_full 'Journal of the American Chemical Society'
_journal_page_first 8616
_journal_page_last 8626
_journal_paper_doi 10.1021/jacs.9b03657
_journal_volume 141
_journal_year 2019
_chemical_absolute_configuration ad
_chemical_formula_moiety 'C27 H43 Ag Cl N'
_chemical_formula_sum 'C27 H43 Ag Cl N'
_chemical_formula_weight 524.94
_space_group_crystal_system monoclinic
_space_group_IT_number 4
_space_group_name_Hall 'P 2yb'
_space_group_name_H-M_alt 'P 1 21 1'
_symmetry_space_group_name_Hall 'P 2yb'
_symmetry_space_group_name_H-M 'P 1 21 1'
_atom_sites_solution_hydrogens geom
_cell_angle_alpha 90
_cell_angle_beta 93.909(4)
_cell_angle_gamma 90
_cell_formula_units_Z 2
_cell_length_a 9.170(2)
_cell_length_b 15.012(3)
_cell_length_c 9.662(2)
_cell_measurement_reflns_used 9816
_cell_measurement_temperature 100.(2)
_cell_measurement_theta_max 30.6476
_cell_measurement_theta_min 2.5110
_cell_volume 1327.0(5)
_computing_cell_refinement 'APEX3 v2017.3-0 (Bruker AXS, 2017)'
_computing_data_collection 'Bruker Instrument Service v2012.12.0.3 (Bruker AXS, 2012)'
_computing_data_reduction 'SAINT V8.38A (Bruker AXS, 2013)'
_computing_molecular_graphics 'shelXle (C.B. Huebschle, rev 833)'
_computing_publication_material 'SHELXTL XL 2016/6 (Bruker AXS, 2016)'
_computing_structure_refinement 'SHELXTL XL 2016/6 (Bruker AXS, 2016)'
_computing_structure_solution 'SHELXTL XT 2014/5 (Bruker AXS, 2014)'
_diffrn_ambient_temperature 100.(2)
_diffrn_detector_area_resol_mean 8.3333
_diffrn_measured_fraction_theta_full 0.980
_diffrn_measured_fraction_theta_max 0.980
_diffrn_measurement_device_type 'Bruker APEX II CCD'
_diffrn_measurement_method 'omega- and phi-scans'
_diffrn_radiation_monochromator 'TRIUMPH curved-crystal'
_diffrn_radiation_type 'MoK\a '
_diffrn_radiation_wavelength 0.71073
_diffrn_reflns_av_R_equivalents 0.0570
_diffrn_reflns_av_unetI/netI 0.0487
_diffrn_reflns_limit_h_max 13
_diffrn_reflns_limit_h_min -13
_diffrn_reflns_limit_k_max 21
_diffrn_reflns_limit_k_min -21
_diffrn_reflns_limit_l_max 13
_diffrn_reflns_limit_l_min -13
_diffrn_reflns_number 30422
_diffrn_reflns_theta_full 30.84
_diffrn_reflns_theta_max 30.84
_diffrn_reflns_theta_min 2.11
_diffrn_source 'fine-focus tube'
_exptl_absorpt_coefficient_mu 0.873
_exptl_absorpt_correction_T_max 0.92
_exptl_absorpt_correction_T_min 0.65
_exptl_absorpt_correction_type multi-scan
_exptl_absorpt_process_details 'SADABS 2016/2 (Bruker AXS, 2016)'
_exptl_crystal_colour colorless
_exptl_crystal_density_diffrn 1.314
_exptl_crystal_density_method 'not measured'
_exptl_crystal_description plate
_exptl_crystal_F_000 552
_exptl_crystal_size_max 0.290
_exptl_crystal_size_mid 0.210
_exptl_crystal_size_min 0.100
_refine_diff_density_max 1.215
_refine_diff_density_min -1.613
_refine_ls_abs_structure_details
;

Flack x determined using 3392 quotients [(I+)-(I-)]/[(I+)+(I-)]
(Parsons, Flack and Wagner, Acta Cryst. B69 (2013) 249-259).
;
_refine_ls_abs_structure_Flack -0.029(13)
_refine_ls_extinction_method none
_refine_ls_goodness_of_fit_ref 1.043
_refine_ls_hydrogen_treatment constr
_refine_ls_matrix_type full
_refine_ls_number_parameters 280
_refine_ls_number_reflns 8044
_refine_ls_number_restraints 1
_refine_ls_restrained_S_all 1.043
_refine_ls_R_factor_all 0.0379
_refine_ls_R_factor_gt 0.0342
_refine_ls_shift/su_max 0.001
_refine_ls_shift/su_mean 0.000
_refine_ls_structure_factor_coef Fsqd
_refine_ls_weighting_details 'w=1/[\s^2^(Fo^2^)+(0.0464P)^2^+0.0151P] where P=(Fo^2^+2Fc^2^)/3'
_refine_ls_weighting_scheme calc
_refine_ls_wR_factor_gt 0.0814
_refine_ls_wR_factor_ref 0.0838
_reflns_number_gt 7538
_reflns_number_total 8044
_reflns_threshold_expression 'I > 2\s(I)'
_cod_data_source_file ja9b03657_si_002.cif
_cod_data_source_block Rasha041018
_cod_depositor_comments 'Adding full bibliography for 4127272--4127276.cif.'
_cod_database_code 4127273

loop_
_space_group_symop_operation_xyz
'x, y, z'
'-x, y+1/2, -z'

loop_
_atom_site_type_symbol
_atom_site_label
_atom_site_fract_x
_atom_site_fract_y
_atom_site_fract_z
_atom_site_U_iso_or_equiv
_atom_site_adp_type
_atom_site_calc_flag
_atom_site_refinement_flags_adp
_atom_site_refinement_flags_posn
_atom_site_occupancy
C C1 0.3577(3) 0.6395(2) 0.2506(3) 0.0145(5) Uani d . . 1
C C2 0.2715(3) 0.5363(2) 0.4181(3) 0.0136(5) Uani d . . 1
C C3 0.3477(3) 0.6093(2) 0.5035(3) 0.0156(6) Uani d . . 1
C C4 0.4260(4) 0.6659(2) 0.3959(3) 0.0174(6) Uani d . . 1
H H4A 0.411341 0.730207 0.412749 0.021 Uiso calc U R 1
H H4B 0.532268 0.653338 0.402819 0.021 Uiso calc U R 1
C C5 0.2029(3) 0.5007(2) 0.1761(3) 0.0140(5) Uani d . . 1
C C6 0.0554(3) 0.5196(2) 0.1339(3) 0.0165(6) Uani d . . 1
C C7 -0.0085(4) 0.4712(2) 0.0215(4) 0.0222(7) Uani d . . 1
H H7 -0.10737 0.482654 -0.009245 0.027 Uiso calc U R 1
C C8 0.0692(4) 0.4069(2) -0.0461(4) 0.0249(8) Uani d . . 1
H H8 0.025654 0.37712 -0.125255 0.03 Uiso calc U R 1
C C9 0.2120(4) 0.3865(2) 0.0032(4) 0.0238(7) Uani d . . 1
H H9 0.263547 0.340696 -0.040581 0.029 Uiso calc U R 1
C C10 0.2805(3) 0.4321(3) 0.1159(3) 0.0176(5) Uani d . . 1
C C11 -0.0396(4) 0.5839(2) 0.2114(4) 0.0193(6) Uani d . . 1
H H11 0.026558 0.620206 0.275684 0.023 Uiso calc U R 1
C C12 -0.1424(4) 0.5309(3) 0.2996(4) 0.0278(8) Uani d . . 1
H H12A -0.209645 0.495428 0.238717 0.042 Uiso calc U R 1
H H12B -0.198388 0.572181 0.353895 0.042 Uiso calc U R 1
H H12C -0.084649 0.491195 0.362493 0.042 Uiso calc U R 1
C C13 -0.1271(4) 0.6482(3) 0.1142(4) 0.0254(7) Uani d . . 1
H H13A -0.059751 0.682852 0.060962 0.038 Uiso calc U R 1
H H13B -0.183958 0.688608 0.169215 0.038 Uiso calc U R 1
H H13C -0.193482 0.614144 0.050419 0.038 Uiso calc U R 1
C C14 0.4282(4) 0.3980(2) 0.1769(4) 0.0211(6) Uani d . . 1
H H14 0.46628 0.441025 0.249784 0.025 Uiso calc U R 1
C C15 0.4045(5) 0.3076(3) 0.2470(5) 0.0332(9) Uani d . . 1
H H15A 0.374701 0.263217 0.176241 0.05 Uiso calc U R 1
H H15B 0.328 0.31343 0.312476 0.05 Uiso calc U R 1
H H15C 0.495775 0.288461 0.297007 0.05 Uiso calc U R 1
C C16 0.5433(5) 0.3883(3) 0.0700(4) 0.0305(8) Uani d . . 1
H H16A 0.505907 0.348732 -0.004906 0.046 Uiso calc U R 1
H H16B 0.632972 0.362992 0.114979 0.046 Uiso calc U R 1
H H16C 0.564572 0.446926 0.031611 0.046 Uiso calc U R 1
C C17 0.2527(4) 0.7099(2) 0.1863(4) 0.0180(6) Uani d . . 1
H H17A 0.307678 0.763768 0.16601 0.027 Uiso calc U R 1
H H17B 0.179018 0.724294 0.251664 0.027 Uiso calc U R 1
H H17C 0.20438 0.686598 0.100245 0.027 Uiso calc U R 1
C C18 0.4748(3) 0.6191(2) 0.1493(3) 0.0183(6) Uani d . . 1
H H18A 0.428566 0.59315 0.064232 0.027 Uiso calc U R 1
H H18B 0.54575 0.576869 0.192161 0.027 Uiso calc U R 1
H H18C 0.524978 0.67437 0.126814 0.027 Uiso calc U R 1
C C19 0.2270(4) 0.6680(2) 0.5652(3) 0.0181(6) Uani d . . 1
H H19A 0.271602 0.725656 0.594196 0.022 Uiso calc U R 1
H H19B 0.15076 0.680505 0.490284 0.022 Uiso calc U R 1
C C20 0.1524(4) 0.6291(2) 0.6886(4) 0.0208(6) Uani d . . 1
H H20 0.09665 0.574797 0.656683 0.025 Uiso calc U R 1
C C21 0.2688(4) 0.6016(2) 0.8019(4) 0.0216(6) Uani d . . 1
H H21A 0.319838 0.655413 0.839494 0.026 Uiso calc U R 1
H H21B 0.220801 0.572503 0.878729 0.026 Uiso calc U R 1
C C22 0.3799(4) 0.5380(2) 0.7464(3) 0.0209(6) Uani d . . 1
H H22A 0.329763 0.482196 0.716365 0.025 Uiso calc U R 1
H H22B 0.454137 0.523021 0.822016 0.025 Uiso calc U R 1
C C23 0.4571(4) 0.5771(2) 0.6237(3) 0.0171(6) Uani d . . 1
H H23 0.505856 0.632579 0.66091 0.02 Uiso calc U R 1
C C24 0.0447(4) 0.6968(3) 0.7421(4) 0.0300(8) Uani d . . 1
H H24A -0.02207 0.717051 0.665009 0.045 Uiso calc U R 1
H H24B 0.098824 0.747876 0.782547 0.045 Uiso calc U R 1
H H24C -0.011492 0.668766 0.813023 0.045 Uiso calc U R 1
C C25 0.5839(4) 0.5171(2) 0.5782(4) 0.0210(6) Uani d . . 1
H H25 0.598873 0.531677 0.479207 0.025 Uiso calc U R 1
C C26 0.5573(4) 0.4159(3) 0.5863(4) 0.0303(8) Uani d . . 1
H H26A 0.476732 0.399257 0.519472 0.045 Uiso calc U R 1
H H26B 0.532069 0.400162 0.680175 0.045 Uiso calc U R 1
H H26C 0.646103 0.384064 0.564465 0.045 Uiso calc U R 1
C C27 0.7262(5) 0.5408(3) 0.6638(5) 0.0390(10) Uani d . . 1
H H27A 0.803482 0.49912 0.641462 0.058 Uiso calc U R 1
H H27B 0.710343 0.53672 0.762889 0.058 Uiso calc U R 1
H H27C 0.755583 0.601625 0.6416 0.058 Uiso calc U R 1
Ag Ag1 0.16929(3) 0.42531(2) 0.49796(2) 0.02163(7) Uani d . . 1
Cl Cl1 0.07448(19) 0.30174(9) 0.60413(11) 0.0554(4) Uani d . . 1
N N1 0.2755(3) 0.55476(17) 0.2864(3) 0.0129(5) Uani d . . 1

loop_
_atom_site_aniso_label
_atom_site_aniso_U_11
_atom_site_aniso_U_22
_atom_site_aniso_U_33
_atom_site_aniso_U_12
_atom_site_aniso_U_13
_atom_site_aniso_U_23
C1 0.0174(14) 0.0086(12) 0.0173(14) -0.0025(10) 0.0012(10) 0.0017(10)
C2 0.0152(13) 0.0084(13) 0.0173(14) -0.0016(10) 0.0018(10) 0.0003(10)
C3 0.0225(15) 0.0100(14) 0.0138(14) -0.0042(10) -0.0016(11) 0.0009(10)
C4 0.0234(15) 0.0119(14) 0.0169(14) -0.0061(11) 0.0015(11) -0.0003(11)
C5 0.0194(14) 0.0092(12) 0.0131(13) -0.0022(10) -0.0012(10) 0.0003(10)
C6 0.0181(14) 0.0130(14) 0.0183(14) -0.0019(11) -0.0005(11) 0.0010(11)
C7 0.0201(16) 0.0231(18) 0.0225(16) -0.0026(13) -0.0053(12) -0.0022(13)
C8 0.0310(17) 0.020(2) 0.0227(15) -0.0045(13) -0.0042(12) -0.0063(12)
C9 0.0331(18) 0.0135(15) 0.0248(18) -0.0010(14) 0.0022(13) -0.0039(13)
C10 0.0225(13) 0.0097(13) 0.0206(12) -0.0019(14) 0.0016(9) -0.0011(14)
C11 0.0164(14) 0.0200(16) 0.0213(15) 0.0008(11) 0.0010(11) -0.0001(12)
C12 0.0201(16) 0.036(2) 0.0283(18) -0.0030(14) 0.0060(13) 0.0062(16)
C13 0.0227(17) 0.0247(18) 0.0286(18) 0.0051(13) 0.0007(13) 0.0016(14)
C14 0.0269(16) 0.0108(13) 0.0251(16) 0.0064(11) -0.0015(12) -0.0028(11)
C15 0.045(2) 0.0139(16) 0.040(2) 0.0096(16) -0.0044(17) 0.0036(15)
C16 0.030(2) 0.0266(19) 0.035(2) 0.0101(15) 0.0017(15) -0.0063(16)
C17 0.0201(15) 0.0110(13) 0.0229(16) 0.0004(11) 0.0019(12) 0.0050(11)
C18 0.0168(14) 0.0191(15) 0.0194(15) -0.0012(11) 0.0045(11) 0.0014(12)
C19 0.0229(15) 0.0143(14) 0.0168(14) -0.0009(12) -0.0007(11) -0.0016(12)
C20 0.0236(16) 0.0203(16) 0.0185(15) -0.0021(12) 0.0019(12) -0.0007(12)
C21 0.0297(17) 0.0193(16) 0.0159(15) -0.0016(13) 0.0021(12) -0.0001(12)
C22 0.0280(17) 0.0189(16) 0.0154(14) -0.0024(13) -0.0012(12) 0.0021(12)
C23 0.0217(15) 0.0116(14) 0.0175(14) -0.0040(11) -0.0018(11) -0.0013(11)
C24 0.0295(19) 0.035(2) 0.0265(18) 0.0026(15) 0.0053(14) -0.0031(16)
C25 0.0225(16) 0.0182(16) 0.0221(16) 0.0013(12) -0.0004(12) -0.0001(12)
C26 0.0322(17) 0.019(2) 0.0390(18) 0.0043(16) 0.0000(13) 0.0023(17)
C27 0.0242(19) 0.042(3) 0.049(3) 0.0043(17) -0.0079(17) -0.009(2)
Ag1 0.03285(13) 0.01445(11) 0.01731(11) -0.01193(11) -0.00040(7) 0.00178(10)
Cl1 0.1047(11) 0.0357(6) 0.0259(5) -0.0492(7) 0.0055(6) 0.0013(4)
N1 0.0156(12) 0.0077(11) 0.0151(12) -0.0014(9) -0.0005(9) 0.0002(9)

loop_
_atom_type_symbol
_atom_type_description
_atom_type_scat_dispersion_real
_atom_type_scat_dispersion_imag
_atom_type_scat_source
C C 0.0033 0.0016 'International Tables Vol C Tables 4.2.6.8 and 6.1.1.4'
H H 0.0000 0.0000 'International Tables Vol C Tables 4.2.6.8 and 6.1.1.4'
Ag Ag -0.8971 1.1015 'International Tables Vol C Tables 4.2.6.8 and 6.1.1.4'
Cl Cl 0.1484 0.1585 'International Tables Vol C Tables 4.2.6.8 and 6.1.1.4'
N N 0.0061 0.0033 'International Tables Vol C Tables 4.2.6.8 and 6.1.1.4'

loop_
_geom_angle_atom_site_label_1
_geom_angle_atom_site_label_2
_geom_angle_atom_site_label_3
_geom_angle
N1 C1 C18 110.9(3)
N1 C1 C17 111.0(2)
C18 C1 C17 109.1(3)
N1 C1 C4 100.6(2)
C18 C1 C4 111.8(3)
C17 C1 C4 113.2(3)
N1 C2 C3 109.6(3)
N1 C2 Ag1 125.0(2)
C3 C2 Ag1 125.4(2)
C2 C3 C4 104.4(2)
C2 C3 C23 115.5(3)
C4 C3 C23 111.4(3)
C2 C3 C19 107.7(2)
C4 C3 C19 108.6(3)
C23 C3 C19 109.1(2)
C1 C4 C3 106.8(2)
C1 C4 H4A 110.4
C3 C4 H4A 110.4
C1 C4 H4B 110.4
C3 C4 H4B 110.4
H4A C4 H4B 108.6
C10 C5 C6 122.1(3)
C10 C5 N1 119.5(3)
C6 C5 N1 118.5(3)
C7 C6 C5 117.4(3)
C7 C6 C11 119.0(3)
C5 C6 C11 123.4(3)
C8 C7 C6 121.6(3)
C8 C7 H7 119.2
C6 C7 H7 119.2
C7 C8 C9 119.4(3)
C7 C8 H8 120.3
C9 C8 H8 120.3
C8 C9 C10 121.3(3)
C8 C9 H9 119.4
C10 C9 H9 119.4
C9 C10 C5 118.0(3)
C9 C10 C14 118.4(3)
C5 C10 C14 123.2(3)
C6 C11 C13 112.9(3)
C6 C11 C12 109.7(3)
C13 C11 C12 110.5(3)
C6 C11 H11 107.9
C13 C11 H11 107.9
C12 C11 H11 107.9
C11 C12 H12A 109.5
C11 C12 H12B 109.5
H12A C12 H12B 109.5
C11 C12 H12C 109.5
H12A C12 H12C 109.5
H12B C12 H12C 109.5
C11 C13 H13A 109.5
C11 C13 H13B 109.5
H13A C13 H13B 109.5
C11 C13 H13C 109.5
H13A C13 H13C 109.5
H13B C13 H13C 109.5
C10 C14 C16 113.9(3)
C10 C14 C15 108.5(3)
C16 C14 C15 109.7(3)
C10 C14 H14 108.2
C16 C14 H14 108.2
C15 C14 H14 108.2
C14 C15 H15A 109.5
C14 C15 H15B 109.5
H15A C15 H15B 109.5
C14 C15 H15C 109.5
H15A C15 H15C 109.5
H15B C15 H15C 109.5
C14 C16 H16A 109.5
C14 C16 H16B 109.5
H16A C16 H16B 109.5
C14 C16 H16C 109.5
H16A C16 H16C 109.5
H16B C16 H16C 109.5
C1 C17 H17A 109.5
C1 C17 H17B 109.5
H17A C17 H17B 109.5
C1 C17 H17C 109.5
H17A C17 H17C 109.5
H17B C17 H17C 109.5
C1 C18 H18A 109.5
C1 C18 H18B 109.5
H18A C18 H18B 109.5
C1 C18 H18C 109.5
H18A C18 H18C 109.5
H18B C18 H18C 109.5
C20 C19 C3 116.6(3)
C20 C19 H19A 108.1
C3 C19 H19A 108.1
C20 C19 H19B 108.1
C3 C19 H19B 108.1
H19A C19 H19B 107.3
C19 C20 C24 110.1(3)
C19 C20 C21 109.4(3)
C24 C20 C21 111.8(3)
C19 C20 H20 108.5
C24 C20 H20 108.5
C21 C20 H20 108.5
C22 C21 C20 111.6(3)
C22 C21 H21A 109.3
C20 C21 H21A 109.3
C22 C21 H21B 109.3
C20 C21 H21B 109.3
H21A C21 H21B 108.0
C21 C22 C23 112.8(3)
C21 C22 H22A 109.0
C23 C22 H22A 109.0
C21 C22 H22B 109.0
C23 C22 H22B 109.0
H22A C22 H22B 107.8
C22 C23 C25 112.8(3)
C22 C23 C3 112.7(3)
C25 C23 C3 115.1(3)
C22 C23 H23 105.0
C25 C23 H23 105.0
C3 C23 H23 105.0
C20 C24 H24A 109.5
C20 C24 H24B 109.5
H24A C24 H24B 109.5
C20 C24 H24C 109.5
H24A C24 H24C 109.5
H24B C24 H24C 109.5
C27 C25 C26 109.4(3)
C27 C25 C23 109.7(3)
C26 C25 C23 115.6(3)
C27 C25 H25 107.3
C26 C25 H25 107.3
C23 C25 H25 107.3
C25 C26 H26A 109.5
C25 C26 H26B 109.5
H26A C26 H26B 109.5
C25 C26 H26C 109.5
H26A C26 H26C 109.5
H26B C26 H26C 109.5
C25 C27 H27A 109.5
C25 C27 H27B 109.5
H27A C27 H27B 109.5
C25 C27 H27C 109.5
H27A C27 H27C 109.5
H27B C27 H27C 109.5
C2 Ag1 Cl1 174.24(9)
C2 N1 C5 123.4(3)
C2 N1 C1 116.3(3)
C5 N1 C1 120.2(2)

loop_
_geom_bond_atom_site_label_1
_geom_bond_atom_site_label_2
_geom_bond_distance
C1 N1 1.530(4)
C1 C18 1.532(4)
C1 C17 1.532(4)
C1 C4 1.549(4)
C2 N1 1.306(4)
C2 C3 1.514(4)
C2 Ag1 2.085(3)
C3 C4 1.556(4)
C3 C23 1.559(4)
C3 C19 1.563(5)
C4 H4A 0.99
C4 H4B 0.99
C5 C10 1.400(5)
C5 C6 1.415(4)
C5 N1 1.463(4)
C6 C7 1.401(5)
C6 C11 1.529(5)
C7 C8 1.389(5)
C7 H7 0.95
C8 C9 1.396(5)
C8 H8 0.95
C9 C10 1.399(5)
C9 H9 0.95
C10 C14 1.528(5)
C11 C13 1.534(5)
C11 C12 1.535(5)
C11 H11 1.0
C12 H12A 0.98
C12 H12B 0.98
C12 H12C 0.98
C13 H13A 0.98
C13 H13B 0.98
C13 H13C 0.98
C14 C16 1.533(5)
C14 C15 1.540(5)
C14 H14 1.0
C15 H15A 0.98
C15 H15B 0.98
C15 H15C 0.98
C16 H16A 0.98
C16 H16B 0.98
C16 H16C 0.98
C17 H17A 0.98
C17 H17B 0.98
C17 H17C 0.98
C18 H18A 0.98
C18 H18B 0.98
C18 H18C 0.98
C19 C20 1.530(5)
C19 H19A 0.99
C19 H19B 0.99
C20 C24 1.531(5)
C20 C21 1.533(5)
C20 H20 1.0
C21 C22 1.520(5)
C21 H21A 0.99
C21 H21B 0.99
C22 C23 1.538(5)
C22 H22A 0.99
C22 H22B 0.99
C23 C25 1.558(5)
C23 H23 1.0
C24 H24A 0.98
C24 H24B 0.98
C24 H24C 0.98
C25 C27 1.538(5)
C25 C26 1.541(6)
C25 H25 1.0
C26 H26A 0.98
C26 H26B 0.98
C26 H26C 0.98
C27 H27A 0.98
C27 H27B 0.98
C27 H27C 0.98
Ag1 Cl1 2.3176(11)

loop_
_geom_torsion_atom_site_label_1
_geom_torsion_atom_site_label_2
_geom_torsion_atom_site_label_3
_geom_torsion_atom_site_label_4
_geom_torsion
N1 C2 C3 C4 -11.2(3)
Ag1 C2 C3 C4 170.8(2)
N1 C2 C3 C23 -133.8(3)
Ag1 C2 C3 C23 48.2(4)
N1 C2 C3 C19 104.1(3)
Ag1 C2 C3 C19 -74.0(3)
N1 C1 C4 C3 -13.6(3)
C18 C1 C4 C3 -131.3(3)
C17 C1 C4 C3 105.0(3)
C2 C3 C4 C1 15.4(3)
C23 C3 C4 C1 140.7(3)
C19 C3 C4 C1 -99.2(3)
C10 C5 C6 C7 -4.6(5)
N1 C5 C6 C7 175.5(3)
C10 C5 C6 C11 170.3(3)
N1 C5 C6 C11 -9.6(4)
C5 C6 C7 C8 0.1(5)
C11 C6 C7 C8 -175.0(3)
C6 C7 C8 C9 3.4(6)
C7 C8 C9 C10 -2.7(6)
C8 C9 C10 C5 -1.5(5)
C8 C9 C10 C14 171.7(3)
C6 C5 C10 C9 5.2(5)
N1 C5 C10 C9 -174.8(3)
C6 C5 C10 C14 -167.7(3)
N1 C5 C10 C14 12.2(5)
C7 C6 C11 C13 -50.7(4)
C5 C6 C11 C13 134.5(3)
C7 C6 C11 C12 73.0(4)
C5 C6 C11 C12 -101.9(4)
C9 C10 C14 C16 54.2(5)
C5 C10 C14 C16 -132.9(3)
C9 C10 C14 C15 -68.2(4)
C5 C10 C14 C15 104.7(4)
C2 C3 C19 C20 76.3(3)
C4 C3 C19 C20 -171.3(3)
C23 C3 C19 C20 -49.8(4)
C3 C19 C20 C24 176.4(3)
C3 C19 C20 C21 53.2(4)
C19 C20 C21 C22 -54.9(4)
C24 C20 C21 C22 -177.1(3)
C20 C21 C22 C23 57.5(4)
C21 C22 C23 C25 173.0(3)
C21 C22 C23 C3 -54.5(4)
C2 C3 C23 C22 -73.1(3)
C4 C3 C23 C22 168.1(3)
C19 C3 C23 C22 48.3(3)
C2 C3 C23 C25 58.3(4)
C4 C3 C23 C25 -60.5(4)
C19 C3 C23 C25 179.6(3)
C22 C23 C25 C27 -87.5(4)
C3 C23 C25 C27 141.3(3)
C22 C23 C25 C26 36.8(4)
C3 C23 C25 C26 -94.5(4)
C3 C2 N1 C5 -175.7(3)
Ag1 C2 N1 C5 2.3(4)
C3 C2 N1 C1 2.5(4)
Ag1 C2 N1 C1 -179.5(2)
C10 C5 N1 C2 -92.1(4)
C6 C5 N1 C2 87.8(4)
C10 C5 N1 C1 89.8(4)
C6 C5 N1 C1 -90.3(3)
C18 C1 N1 C2 125.8(3)
C17 C1 N1 C2 -112.8(3)
C4 C1 N1 C2 7.3(3)
C18 C1 N1 C5 -56.0(4)
C17 C1 N1 C5 65.5(4)
C4 C1 N1 C5 -174.4(3)
